data_7049763
loop_
_publ_author_name
'Pan, Yu'
'Li, Wenqiang'
'Wei, Ning-Ning'
'So, Yat-Ming'
'Lai, Xiaoling'
'Li, Yang'
'Jiang, Kang'
'He, Gaohong'

_publ_section_title
;
 Highly active rare-earth metal catalysts for heteroselective ring-opening
 polymerization of racemic lactide.
;
_journal_issue 25
_journal_name_full 'Dalton transactions (Cambridge, England : 2003)'
_journal_page_first 9079
_journal_page_last 9088
_journal_paper_doi 10.1039/c9dt00541b
_journal_volume 48
_journal_year 2019
_chemical_absolute_configuration S
_chemical_formula_sum 'C30 H49 N2 O2 Sc Si2'
_chemical_formula_weight 570.85
_space_group_crystal_system orthorhombic
_space_group_IT_number 19
_space_group_name_Hall 'P 2ac 2ab'
_space_group_name_H-M_alt 'P 21 21 21'
_symmetry_space_group_name_Hall 'P 2ac 2ab'
_symmetry_space_group_name_H-M 'P 21 21 21'
_atom_sites_solution_hydrogens geom
_atom_sites_solution_primary direct
_atom_sites_solution_secondary difmap
_audit_creation_method SHELXL-2016/6
_audit_update_record
;
2019-01-20 deposited with the CCDC.    2019-04-16 downloaded from the CCDC.
;
_cell_angle_alpha 90.00
_cell_angle_beta 90.00
_cell_angle_gamma 90.00
_cell_formula_units_Z 4
_cell_length_a 10.5996(4)
_cell_length_b 17.1262(8)
_cell_length_c 18.4212(8)
_cell_measurement_reflns_used 9951
_cell_measurement_temperature 180(2)
_cell_measurement_theta_max 26.05
_cell_measurement_theta_min 2.93
_cell_volume 3344.0(2)
_computing_cell_refinement 'Bruker SAINT'
_computing_data_collection 'Bruker D8 QUEST'
_computing_data_reduction 'Bruker SAINT'
_computing_molecular_graphics 'Bruker SHELXTL'
_computing_publication_material 'Bruker SHELXTL'
_computing_structure_refinement 'SHELXL-2016/6 (Sheldrick, 2016)'
_computing_structure_solution 'SHELXS-97 (Sheldrick 2008)'
_diffrn_ambient_temperature 180(2)
_diffrn_measured_fraction_theta_full 0.970
_diffrn_measured_fraction_theta_max 0.970
_diffrn_measurement_device_type 'Bruker D8 QUEST'
_diffrn_measurement_method '\f and \w scans'
_diffrn_radiation_monochromator graphite
_diffrn_radiation_source 'fine-focus sealed tube'
_diffrn_radiation_type MoK\a
_diffrn_radiation_wavelength 0.71073
_diffrn_reflns_av_R_equivalents 0.0181
_diffrn_reflns_av_sigmaI/netI 0.0201
_diffrn_reflns_limit_h_max 13
_diffrn_reflns_limit_h_min -13
_diffrn_reflns_limit_k_max 20
_diffrn_reflns_limit_k_min -21
_diffrn_reflns_limit_l_max 22
_diffrn_reflns_limit_l_min -22
_diffrn_reflns_number 25243
_diffrn_reflns_theta_full 26.05
_diffrn_reflns_theta_max 26.05
_diffrn_reflns_theta_min 2.93
_exptl_absorpt_coefficient_mu 0.318
_exptl_absorpt_correction_T_max 0.961
_exptl_absorpt_correction_T_min 0.928
_exptl_absorpt_correction_type multi-scans
_exptl_absorpt_process_details 'SADABS, Sheldrick, 1996'
_exptl_crystal_colour yellow
_exptl_crystal_density_diffrn 1.134
_exptl_crystal_density_method 'not measured'
_exptl_crystal_description block
_exptl_crystal_F_000 1232
_exptl_crystal_size_max 0.27
_exptl_crystal_size_mid 0.19
_exptl_crystal_size_min 0.12
_refine_diff_density_max 0.180
_refine_diff_density_min -0.142
_refine_diff_density_rms 0.028
_refine_ls_abs_structure_details 'Flack H D (1983), Acta Cryst. A39, 876-881'
_refine_ls_abs_structure_Flack 0.010(16)
_refine_ls_extinction_method none
_refine_ls_goodness_of_fit_ref 0.979
_refine_ls_hydrogen_treatment mixed
_refine_ls_matrix_type full
_refine_ls_number_parameters 361
_refine_ls_number_reflns 6422
_refine_ls_number_restraints 234
_refine_ls_restrained_S_all 0.986
_refine_ls_R_factor_all 0.0256
_refine_ls_R_factor_gt 0.0243
_refine_ls_shift/su_max 0.001
_refine_ls_shift/su_mean 0.000
_refine_ls_structure_factor_coef Fsqd
_refine_ls_weighting_details 'calc w=1/[\s^2^(Fo^2^)+(0.0355P)^2^+0.7904P] where P=(Fo^2^+2Fc^2^)/3'
_refine_ls_weighting_scheme calc
_refine_ls_wR_factor_gt 0.0637
_refine_ls_wR_factor_ref 0.0649
_reflns_number_gt 6219
_reflns_number_total 6422
_reflns_threshold_expression >2\s(I)
_cod_data_source_file c9dt00541b2.cif
_cod_data_source_block Sc-MePh-Me
_cod_depositor_comments 'Adding full bibliography for 7049763--7049766.cif.'
_cod_database_code 7049763
_shelx_shelxl_version_number 2016/6
_shelx_space_group_comment
;
The symmetry employed for this shelxl refinement is uniquely defined
by the following loop, which should always be used as a source of
symmetry information in preference to the above space-group names.
They are only intended as comments.
;

loop_
_symmetry_equiv_pos_as_xyz
'x, y, z'
'-x+1/2, -y, z+1/2'
'-x, y+1/2, -z+1/2'
'x+1/2, -y+1/2, -z'

loop_
_atom_site_label
_atom_site_type_symbol
_atom_site_fract_x
_atom_site_fract_y
_atom_site_fract_z
_atom_site_U_iso_or_equiv
_atom_site_adp_type
_atom_site_occupancy
_atom_site_symmetry_multiplicity
_atom_site_calc_flag
_atom_site_refinement_flags
_atom_site_disorder_assembly
_atom_site_disorder_group
Sc Sc 0.36023(2) 0.316366(14) 0.755830(12) 0.02145(7) Uani 1 1 d U . .
Si1 Si 0.17461(4) 0.13605(2) 0.76877(2) 0.03253(10) Uani 1 1 d U . .
Si2 Si 0.57637(5) 0.33945(3) 0.90443(2) 0.03855(11) Uani 1 1 d U . .
O1 O -0.02557(11) 0.38292(8) 0.80330(7) 0.0447(3) Uani 1 1 d U . .
O2 O 0.52280(9) 0.25638(6) 0.70246(6) 0.0310(2) Uani 1 1 d U B .
N1 N 0.18501(12) 0.37040(7) 0.79914(6) 0.0286(3) Uani 1 1 d U . .
N2 N 0.28917(11) 0.36982(7) 0.65811(6) 0.0238(2) Uani 1 1 d U . .
C1 C -0.08234(17) 0.41360(11) 0.58782(11) 0.0477(4) Uani 1 1 d U . .
H1 H -0.1665 0.4196 0.5710 0.057 Uiso 1 1 calc R . .
C2 C 0.01911(17) 0.42099(11) 0.54035(10) 0.0439(4) Uani 1 1 d U . .
H2 H 0.0039 0.4342 0.4910 0.053 Uiso 1 1 calc R . .
C3 C 0.14097(16) 0.40946(9) 0.56367(8) 0.0349(3) Uani 1 1 d U . .
H3 H 0.2082 0.4160 0.5301 0.042 Uiso 1 1 calc R . .
C4 C 0.16934(13) 0.38805(8) 0.63656(8) 0.0263(3) Uani 1 1 d U . .
C5 C 0.06505(14) 0.38632(8) 0.68528(9) 0.0304(3) Uani 1 1 d U . .
C6 C -0.05835(15) 0.39763(10) 0.65891(11) 0.0407(4) Uani 1 1 d U . .
H6 H -0.1271 0.3940 0.6918 0.049 Uiso 1 1 calc R . .
C7 C 0.08168(13) 0.37830(8) 0.76315(8) 0.0301(3) Uani 1 1 d U . .
C8 C 0.01097(17) 0.36397(13) 0.87653(10) 0.0516(5) Uani 1 1 d U . .
H8A H -0.0083 0.3087 0.8879 0.062 Uiso 1 1 calc R . .
H8B H -0.0330 0.3979 0.9119 0.062 Uiso 1 1 calc R . .
C9 C 0.15284(16) 0.37867(11) 0.87776(8) 0.0394(4) Uani 1 1 d U . .
H9 H 0.1969 0.3379 0.9072 0.047 Uiso 1 1 calc R . .
C10 C 0.1853(2) 0.45974(14) 0.90499(11) 0.0613(6) Uani 1 1 d U . .
H10A H 0.2762 0.4686 0.8998 0.092 Uiso 1 1 calc R . .
H10B H 0.1616 0.4643 0.9562 0.092 Uiso 1 1 calc R . .
H10C H 0.1391 0.4987 0.8765 0.092 Uiso 1 1 calc R . .
C11 C 0.45031(15) 0.45623(10) 0.60737(9) 0.0382(4) Uani 1 1 d U . .
C12 C 0.41448(15) 0.32901(10) 0.55201(8) 0.0353(3) Uani 1 1 d U . .
C13 C 0.51115(17) 0.34421(15) 0.50282(9) 0.0518(5) Uani 1 1 d U . .
H13 H 0.5315 0.3065 0.4669 0.062 Uiso 1 1 calc R . .
C14 C 0.57755(18) 0.41321(16) 0.50565(11) 0.0613(6) Uani 1 1 d U . .
H14 H 0.6438 0.4227 0.4721 0.074 Uiso 1 1 calc R . .
C15 C 0.54775(17) 0.46867(14) 0.55735(11) 0.0555(6) Uani 1 1 d U . .
H15 H 0.5942 0.5161 0.5590 0.067 Uiso 1 1 calc R . .
C16 C 0.38560(12) 0.38485(9) 0.60501(7) 0.0265(3) Uani 1 1 d U . .
C17 C 0.4140(2) 0.51804(10) 0.66086(12) 0.0541(5) Uani 1 1 d U . .
H17A H 0.3236 0.5290 0.6565 0.081 Uiso 1 1 calc R . .
H17B H 0.4621 0.5657 0.6510 0.081 Uiso 1 1 calc R . .
H17C H 0.4326 0.4998 0.7102 0.081 Uiso 1 1 calc R . .
C18 C 0.34027(18) 0.25470(11) 0.54698(10) 0.0466(4) Uani 1 1 d U . .
H18A H 0.3348 0.2306 0.5951 0.070 Uiso 1 1 calc R . .
H18B H 0.3823 0.2188 0.5134 0.070 Uiso 1 1 calc R . .
H18C H 0.2552 0.2662 0.5292 0.070 Uiso 1 1 calc R . .
C19 C 0.64212(15) 0.29359(11) 0.68178(9) 0.0385(4) Uani 1 1 d U . .
H19A H 0.6910 0.3092 0.7252 0.046 Uiso 0.50 1 calc PR A 1
H19B H 0.6270 0.3403 0.6513 0.046 Uiso 0.50 1 calc PR A 1
H19C H 0.6730 0.3274 0.7216 0.046 Uiso 0.50 1 d PR A 2
H19D H 0.6302 0.3261 0.6379 0.046 Uiso 0.50 1 d PR A 2
C20 C 0.7104(7) 0.2308(6) 0.6394(4) 0.064(2) Uani 0.50 1 d PU B 1
H20A H 0.6873 0.2328 0.5873 0.076 Uiso 0.50 1 calc PR B 1
H20B H 0.8030 0.2368 0.6440 0.076 Uiso 0.50 1 calc PR B 1
C21 C 0.6670(6) 0.1557(4) 0.6733(4) 0.0702(15) Uani 0.50 1 d PU B 1
H21A H 0.6744 0.1116 0.6388 0.084 Uiso 0.50 1 calc PR B 1
H21B H 0.7159 0.1435 0.7176 0.084 Uiso 0.50 1 calc PR B 1
C22 C 0.53321(18) 0.17235(11) 0.69074(11) 0.0476(4) Uani 1 1 d U . .
H22A H 0.4780 0.1560 0.6502 0.057 Uiso 0.50 1 calc PR B 1
H22B H 0.5075 0.1437 0.7350 0.057 Uiso 0.50 1 calc PR B 1
H22C H 0.4547 0.1506 0.6699 0.057 Uiso 0.50 1 d PR B 2
H22D H 0.5533 0.1446 0.7364 0.057 Uiso 0.50 1 d PR B 2
C23 C 0.6766(3) 0.25453(13) 0.87599(13) 0.0677(7) Uani 1 1 d U . .
H23A H 0.6239 0.2157 0.8512 0.102 Uiso 1 1 calc R . .
H23B H 0.7153 0.2308 0.9190 0.102 Uiso 1 1 calc R . .
H23C H 0.7428 0.2727 0.8429 0.102 Uiso 1 1 calc R . .
C24 C 0.29425(15) 0.20389(9) 0.80549(8) 0.0311(3) Uani 1 1 d U . .
H24A H 0.3713 0.1721 0.8124 0.037 Uiso 1 1 calc R . .
H24B H 0.2645 0.2177 0.8548 0.037 Uiso 1 1 calc R . .
C25 C 0.68550(17) 0.40929(12) 0.95170(10) 0.0480(4) Uani 1 1 d U . .
H25A H 0.7442 0.4318 0.9163 0.072 Uiso 1 1 calc R . .
H25B H 0.7332 0.3814 0.9892 0.072 Uiso 1 1 calc R . .
H25C H 0.6361 0.4511 0.9743 0.072 Uiso 1 1 calc R . .
C26 C 0.4614(3) 0.30404(19) 0.97401(11) 0.0829(9) Uani 1 1 d U . .
H26A H 0.4077 0.3475 0.9896 0.124 Uiso 1 1 calc R . .
H26B H 0.5074 0.2833 1.0159 0.124 Uiso 1 1 calc R . .
H26C H 0.4088 0.2628 0.9530 0.124 Uiso 1 1 calc R . .
C27 C 0.0845(3) 0.17804(18) 0.69095(15) 0.1028(12) Uani 1 1 d U . .
H27A H 0.0327 0.2217 0.7081 0.154 Uiso 1 1 calc R . .
H27B H 0.0299 0.1377 0.6700 0.154 Uiso 1 1 calc R . .
H27C H 0.1436 0.1967 0.6539 0.154 Uiso 1 1 calc R . .
C28 C 0.49398(14) 0.38326(9) 0.82643(8) 0.0313(3) Uani 1 1 d U . .
H28A H 0.5601 0.4045 0.7940 0.038 Uiso 1 1 calc R . .
H28B H 0.4465 0.4287 0.8454 0.038 Uiso 1 1 calc R . .
C29 C 0.2495(2) 0.04325(14) 0.73745(19) 0.0908(10) Uani 1 1 d U . .
H29A H 0.3097 0.0547 0.6985 0.136 Uiso 1 1 calc R . .
H29B H 0.1842 0.0077 0.7193 0.136 Uiso 1 1 calc R . .
H29C H 0.2940 0.0187 0.7781 0.136 Uiso 1 1 calc R . .
C30 C 0.0487(2) 0.11137(13) 0.83560(12) 0.0587(5) Uani 1 1 d U . .
H30A H 0.0869 0.0872 0.8785 0.088 Uiso 1 1 calc R . .
H30B H -0.0111 0.0748 0.8135 0.088 Uiso 1 1 calc R . .
H30C H 0.0042 0.1591 0.8499 0.088 Uiso 1 1 calc R . .
C20A C 0.7350(7) 0.2289(5) 0.6673(3) 0.0489(14) Uani 0.50 1 d PU B 2
H20C H 0.7763 0.2104 0.7123 0.059 Uiso 0.50 1 calc PR B 2
H20D H 0.8000 0.2445 0.6315 0.059 Uiso 0.50 1 calc PR B 2
C21A C 0.6426(5) 0.1678(3) 0.6360(3) 0.0499(10) Uani 0.50 1 d PU B 2
H21C H 0.6146 0.1820 0.5864 0.060 Uiso 0.50 1 calc PR B 2
H21D H 0.6807 0.1150 0.6350 0.060 Uiso 0.50 1 calc PR B 2

loop_
_atom_site_aniso_label
_atom_site_aniso_U_11
_atom_site_aniso_U_22
_atom_site_aniso_U_33
_atom_site_aniso_U_23
_atom_site_aniso_U_13
_atom_site_aniso_U_12
Sc 0.01939(11) 0.02457(12) 0.02039(12) 0.00004(9) -0.00046(9) -0.00053(9)
Si1 0.0406(2) 0.02740(19) 0.0295(2) -0.00159(15) 0.00274(16) -0.00787(16)
Si2 0.0403(2) 0.0471(3) 0.0283(2) -0.00130(18) -0.00984(18) -0.0111(2)
O1 0.0270(6) 0.0574(8) 0.0496(7) 0.0068(6) 0.0144(5) 0.0086(5)
O2 0.0257(5) 0.0353(6) 0.0319(5) 0.0018(4) 0.0039(4) 0.0050(4)
N1 0.0284(6) 0.0298(6) 0.0277(6) -0.0008(5) 0.0067(5) 0.0025(5)
N2 0.0221(5) 0.0272(6) 0.0223(5) 0.0009(5) 0.0001(4) 0.0011(5)
C1 0.0313(8) 0.0495(10) 0.0624(11) -0.0113(9) -0.0192(8) 0.0109(8)
C2 0.0431(9) 0.0468(10) 0.0417(9) -0.0053(8) -0.0179(7) 0.0110(8)
C3 0.0357(8) 0.0360(8) 0.0332(7) -0.0002(6) -0.0072(7) 0.0063(7)
C4 0.0243(7) 0.0217(6) 0.0329(7) -0.0024(5) -0.0050(5) 0.0008(5)
C5 0.0240(7) 0.0266(7) 0.0404(8) -0.0015(6) -0.0013(6) 0.0023(6)
C6 0.0256(8) 0.0371(8) 0.0595(11) -0.0078(8) -0.0028(7) 0.0039(7)
C7 0.0220(6) 0.0256(6) 0.0427(8) 0.0000(6) 0.0096(6) 0.0026(5)
C8 0.0397(9) 0.0666(12) 0.0483(10) 0.0093(9) 0.0194(8) 0.0044(9)
C9 0.0385(9) 0.0497(10) 0.0301(7) -0.0007(7) 0.0138(6) 0.0051(8)
C10 0.0645(13) 0.0686(14) 0.0509(11) -0.0239(10) 0.0208(10) -0.0013(11)
C11 0.0333(8) 0.0431(9) 0.0382(8) 0.0164(7) -0.0104(7) -0.0071(7)
C12 0.0314(7) 0.0527(10) 0.0217(6) 0.0024(6) -0.0018(6) 0.0080(7)
C13 0.0356(9) 0.0931(15) 0.0268(8) 0.0074(9) 0.0045(7) 0.0152(10)
C14 0.0337(9) 0.1122(19) 0.0379(10) 0.0295(11) 0.0065(8) 0.0012(11)
C15 0.0337(9) 0.0752(14) 0.0576(12) 0.0381(11) -0.0093(8) -0.0170(9)
C16 0.0217(6) 0.0356(7) 0.0221(6) 0.0067(5) -0.0020(5) -0.0003(5)
C17 0.0620(12) 0.0322(9) 0.0682(12) 0.0023(8) -0.0131(10) -0.0124(9)
C18 0.0538(11) 0.0483(10) 0.0377(9) -0.0156(7) -0.0051(8) 0.0076(9)
C19 0.0260(7) 0.0510(9) 0.0385(8) 0.0058(7) 0.0068(7) 0.0023(7)
C20 0.049(4) 0.083(4) 0.059(4) 0.003(4) 0.029(3) 0.021(3)
C21 0.064(3) 0.065(3) 0.081(4) 0.000(3) 0.019(3) 0.021(3)
C22 0.0487(10) 0.0369(9) 0.0572(11) -0.0060(8) 0.0100(8) 0.0098(8)
C23 0.0939(18) 0.0494(11) 0.0599(13) -0.0062(9) -0.0430(13) 0.0136(12)
C24 0.0362(8) 0.0267(7) 0.0304(7) 0.0010(6) 0.0001(6) -0.0026(6)
C25 0.0357(8) 0.0624(12) 0.0459(10) -0.0194(9) -0.0084(8) -0.0038(8)
C26 0.0800(16) 0.132(2) 0.0363(10) 0.0246(13) -0.0164(10) -0.0549(17)
C27 0.144(3) 0.0883(18) 0.0761(16) 0.0395(14) -0.0738(18) -0.0741(19)
C28 0.0278(7) 0.0351(8) 0.0310(7) -0.0021(6) -0.0022(6) -0.0055(6)
C29 0.0616(13) 0.0559(13) 0.155(3) -0.0576(16) 0.0440(17) -0.0225(11)
C30 0.0579(12) 0.0609(12) 0.0574(12) -0.0073(10) 0.0209(10) -0.0172(10)
C20A 0.031(2) 0.068(3) 0.048(3) -0.004(3) 0.006(2) 0.013(2)
C21A 0.046(2) 0.053(3) 0.050(2) -0.014(2) 0.015(2) 0.009(2)

loop_
_atom_type_symbol
_atom_type_description
_atom_type_scat_dispersion_real
_atom_type_scat_dispersion_imag
_atom_type_scat_source
C C 0.0033 0.0016 'International Tables Vol C Tables 4.2.6.8 and 6.1.1.4'
H H 0.0000 0.0000 'International Tables Vol C Tables 4.2.6.8 and 6.1.1.4'
N N 0.0061 0.0033 'International Tables Vol C Tables 4.2.6.8 and 6.1.1.4'
O O 0.0106 0.0060 'International Tables Vol C Tables 4.2.6.8 and 6.1.1.4'
Sc Sc 0.2519 0.3716 'International Tables Vol C Tables 4.2.6.8 and 6.1.1.4'
Si Si 0.0817 0.0704 'International Tables Vol C Tables 4.2.6.8 and 6.1.1.4'

loop_
_geom_angle_atom_site_label_1
_geom_angle_atom_site_label_2
_geom_angle_atom_site_label_3
_geom_angle
N2 Sc N1 80.27(4)
N2 Sc O2 95.59(4)
N1 Sc O2 173.56(4)
N2 Sc C28 119.28(5)
N1 Sc C28 96.17(5)
O2 Sc C28 90.15(5)
N2 Sc C24 126.59(5)
N1 Sc C24 87.17(5)
O2 Sc C24 91.44(5)
C28 Sc C24 113.56(6)
C24 Si1 C30 113.08(9)
C24 Si1 C27 112.95(9)
C30 Si1 C27 103.20(14)
C24 Si1 C29 110.87(9)
C30 Si1 C29 108.38(11)
C27 Si1 C29 107.94(17)
C28 Si2 C26 110.97(10)
C28 Si2 C25 113.23(9)
C26 Si2 C25 106.88(10)
C28 Si2 C23 111.50(8)
C26 Si2 C23 108.00(14)
C25 Si2 C23 105.94(10)
C7 O1 C8 105.77(12)
C22 O2 C19 108.95(12)
C22 O2 Sc 125.24(10)
C19 O2 Sc 125.42(9)
C7 N1 C9 107.16(12)
C7 N1 Sc 124.73(9)
C9 N1 Sc 125.29(10)
C4 N2 C16 114.97(11)
C4 N2 Sc 131.63(9)
C16 N2 Sc 113.31(8)
C6 C1 C2 118.57(15)
C6 C1 H1 120.7
C2 C1 H1 120.7
C3 C2 C1 121.08(16)
C3 C2 H2 119.5
C1 C2 H2 119.5
C2 C3 C4 122.00(16)
C2 C3 H3 119.0
C4 C3 H3 119.0
N2 C4 C5 122.24(13)
N2 C4 C3 121.93(13)
C5 C4 C3 115.83(13)
C6 C5 C4 120.03(15)
C6 C5 C7 117.80(14)
C4 C5 C7 122.03(13)
C1 C6 C5 122.18(17)
C1 C6 H6 118.9
C5 C6 H6 118.9
N1 C7 O1 115.95(13)
N1 C7 C5 128.47(13)
O1 C7 C5 115.52(13)
O1 C8 C9 103.99(13)
O1 C8 H8A 111.0
C9 C8 H8A 111.0
O1 C8 H8B 111.0
C9 C8 H8B 111.0
H8A C8 H8B 109.0
N1 C9 C10 110.83(14)
N1 C9 C8 101.25(14)
C10 C9 C8 112.33(17)
N1 C9 H9 110.7
C10 C9 H9 110.7
C8 C9 H9 110.7
C9 C10 H10A 109.5
C9 C10 H10B 109.5
H10A C10 H10B 109.5
C9 C10 H10C 109.5
H10A C10 H10C 109.5
H10B C10 H10C 109.5
C15 C11 C16 118.23(18)
C15 C11 C17 121.01(17)
C16 C11 C17 120.74(15)
C13 C12 C16 119.13(17)
C13 C12 C18 120.30(17)
C16 C12 C18 120.55(14)
C14 C13 C12 120.81(19)
C14 C13 H13 119.6
C12 C13 H13 119.6
C13 C14 C15 119.96(17)
C13 C14 H14 120.0
C15 C14 H14 120.0
C14 C15 C11 121.16(19)
C14 C15 H15 119.4
C11 C15 H15 119.4
C11 C16 C12 120.66(14)
C11 C16 N2 118.85(14)
C12 C16 N2 120.48(13)
C11 C17 H17A 109.5
C11 C17 H17B 109.5
H17A C17 H17B 109.5
C11 C17 H17C 109.5
H17A C17 H17C 109.5
H17B C17 H17C 109.5
C12 C18 H18A 109.5
C12 C18 H18B 109.5
H18A C18 H18B 109.5
C12 C18 H18C 109.5
H18A C18 H18C 109.5
H18B C18 H18C 109.5
O2 C19 C20A 106.9(3)
O2 C19 C20 103.8(4)
C20A C19 C20 22.0(3)
O2 C19 H19A 111.0
C20A C19 H19A 90.0
C20 C19 H19A 111.0
O2 C19 H19B 111.0
C20A C19 H19B 126.8
C20 C19 H19B 111.0
H19A C19 H19B 109.0
O2 C19 H19C 110.3
C20A C19 H19C 110.2
C20 C19 H19C 129.8
H19A C19 H19C 21.7
H19B C19 H19C 90.1
O2 C19 H19D 110.3
C20A C19 H19D 110.6
C20 C19 H19D 92.2
H19A C19 H19D 125.1
H19B C19 H19D 20.3
H19C C19 H19D 108.6
C21 C20 C19 104.3(5)
C21 C20 H20A 110.9
C19 C20 H20A 110.9
C21 C20 H20B 110.9
C19 C20 H20B 110.9
H20A C20 H20B 108.9
C22 C21 C20 102.6(5)
C22 C21 H21A 111.2
C20 C21 H21A 111.2
C22 C21 H21B 111.2
C20 C21 H21B 111.2
H21A C21 H21B 109.2
O2 C22 C21 107.1(3)
O2 C22 C21A 101.8(2)
C21 C22 C21A 29.2(2)
O2 C22 H22A 110.3
C21 C22 H22A 110.3
C21A C22 H22A 86.3
O2 C22 H22B 110.3
C21 C22 H22B 110.3
C21A C22 H22B 136.2
H22A C22 H22B 108.5
O2 C22 H22C 111.4
C21 C22 H22C 130.4
C21A C22 H22C 111.1
H22A C22 H22C 26.2
H22B C22 H22C 84.3
O2 C22 H22D 111.4
C21 C22 H22D 83.4
C21A C22 H22D 111.7
H22A C22 H22D 129.2
H22B C22 H22D 28.5
H22C C22 H22D 109.2
Si2 C23 H23A 109.5
Si2 C23 H23B 109.5
H23A C23 H23B 109.5
Si2 C23 H23C 109.5
H23A C23 H23C 109.5
H23B C23 H23C 109.5
Si1 C24 Sc 127.17(8)
Si1 C24 H24A 105.5
Sc C24 H24A 105.5
Si1 C24 H24B 105.5
Sc C24 H24B 105.5
H24A C24 H24B 106.1
Si2 C25 H25A 109.5
Si2 C25 H25B 109.5
H25A C25 H25B 109.5
Si2 C25 H25C 109.5
H25A C25 H25C 109.5
H25B C25 H25C 109.5
Si2 C26 H26A 109.5
Si2 C26 H26B 109.5
H26A C26 H26B 109.5
Si2 C26 H26C 109.5
H26A C26 H26C 109.5
H26B C26 H26C 109.5
Si1 C27 H27A 109.5
Si1 C27 H27B 109.5
H27A C27 H27B 109.5
Si1 C27 H27C 109.5
H27A C27 H27C 109.5
H27B C27 H27C 109.5
Si2 C28 Sc 123.03(8)
Si2 C28 H28A 106.6
Sc C28 H28A 106.6
Si2 C28 H28B 106.6
Sc C28 H28B 106.6
H28A C28 H28B 106.5
Si1 C29 H29A 109.5
Si1 C29 H29B 109.5
H29A C29 H29B 109.5
Si1 C29 H29C 109.5
H29A C29 H29C 109.5
H29B C29 H29C 109.5
Si1 C30 H30A 109.5
Si1 C30 H30B 109.5
H30A C30 H30B 109.5
Si1 C30 H30C 109.5
H30A C30 H30C 109.5
H30B C30 H30C 109.5
C19 C20A C21A 98.6(4)
C19 C20A H20C 112.0
C21A C20A H20C 112.0
C19 C20A H20D 112.0
C21A C20A H20D 112.0
H20C C20A H20D 109.7
C22 C21A C20A 101.4(4)
C22 C21A H21C 111.5
C20A C21A H21C 111.5
C22 C21A H21D 111.5
C20A C21A H21D 111.5
H21C C21A H21D 109.3

loop_
_geom_bond_atom_site_label_1
_geom_bond_atom_site_label_2
_geom_bond_distance
Sc N2 2.1555(11)
Sc N1 2.2232(12)
Sc O2 2.2341(10)
Sc C28 2.2391(14)
Sc C24 2.2443(15)
Si1 C24 1.8481(15)
Si1 C30 1.8639(19)
Si1 C27 1.867(2)
Si1 C29 1.868(2)
Si2 C28 1.8413(16)
Si2 C26 1.870(2)
Si2 C25 1.8779(18)
Si2 C23 1.875(2)
O1 C7 1.3585(17)
O1 C8 1.441(2)
O2 C22 1.459(2)
O2 C19 1.4665(18)
N1 C7 1.287(2)
N1 C9 1.4945(18)
N2 C4 1.3669(18)
N2 C16 1.4381(17)
C1 C6 1.362(3)
C1 C2 1.392(3)
C1 H1 0.9500
C2 C3 1.375(2)
C2 H2 0.9500
C3 C4 1.424(2)
C3 H3 0.9500
C4 C5 1.424(2)
C5 C6 1.409(2)
C5 C7 1.452(2)
C6 H6 0.9500
C8 C9 1.525(3)
C8 H8A 0.9900
C8 H8B 0.9900
C9 C10 1.516(3)
C9 H9 1.0000
C10 H10A 0.9800
C10 H10B 0.9800
C10 H10C 0.9800
C11 C15 1.400(3)
C11 C16 1.402(2)
C11 C17 1.497(3)
C12 C13 1.392(2)
C12 C16 1.400(2)
C12 C18 1.499(3)
C13 C14 1.376(3)
C13 H13 0.9500
C14 C15 1.382(3)
C14 H14 0.9500
C15 H15 0.9500
C17 H17A 0.9800
C17 H17B 0.9800
C17 H17C 0.9800
C18 H18A 0.9800
C18 H18B 0.9800
C18 H18C 0.9800
C19 C20A 1.506(8)
C19 C20 1.513(8)
C19 H19A 0.9900
C19 H19B 0.9900
C19 H19C 0.9900
C19 H19D 0.9900
C20 C21 1.502(11)
C20 H20A 0.9900
C20 H20B 0.9900
C21 C22 1.482(6)
C21 H21A 0.9900
C21 H21B 0.9900
C22 C21A 1.539(5)
C22 H22A 0.9900
C22 H22B 0.9900
C22 H22C 0.9900
C22 H22D 0.9900
C23 H23A 0.9800
C23 H23B 0.9800
C23 H23C 0.9800
C24 H24A 0.9900
C24 H24B 0.9900
C25 H25A 0.9800
C25 H25B 0.9800
C25 H25C 0.9800
C26 H26A 0.9800
C26 H26B 0.9800
C26 H26C 0.9800
C27 H27A 0.9800
C27 H27B 0.9800
C27 H27C 0.9800
C28 H28A 0.9900
C28 H28B 0.9900
C29 H29A 0.9800
C29 H29B 0.9800
C29 H29C 0.9800
C30 H30A 0.9800
C30 H30B 0.9800
C30 H30C 0.9800
C20A C21A 1.546(9)
C20A H20C 0.9900
C20A H20D 0.9900
C21A H21C 0.9900
C21A H21D 0.9900

loop_
_geom_torsion_atom_site_label_1
_geom_torsion_atom_site_label_2
_geom_torsion_atom_site_label_3
_geom_torsion_atom_site_label_4
_geom_torsion
N2 Sc O2 C22 -109.07(13)
N1 Sc O2 C22 -59.5(4)
C28 Sc O2 C22 131.49(13)
C24 Sc O2 C22 17.92(13)
N2 Sc O2 C19 78.88(11)
N1 Sc O2 C19 128.5(4)
C28 Sc O2 C19 -40.57(11)
C24 Sc O2 C19 -154.14(11)
N2 Sc N1 C7 33.47(12)
O2 Sc N1 C7 -16.8(5)
C28 Sc N1 C7 152.19(12)
C24 Sc N1 C7 -94.41(12)
N2 Sc N1 C9 -168.04(13)
O2 Sc N1 C9 141.7(4)
C28 Sc N1 C9 -49.32(13)
C24 Sc N1 C9 64.08(13)
N1 Sc N2 C4 -27.26(12)
O2 Sc N2 C4 147.77(12)
C28 Sc N2 C4 -118.92(12)
C24 Sc N2 C4 51.80(14)
N1 Sc N2 C16 156.54(10)
O2 Sc N2 C16 -28.43(10)
C28 Sc N2 C16 64.89(11)
C24 Sc N2 C16 -124.39(10)
C6 C1 C2 C3 2.5(3)
C1 C2 C3 C4 1.3(3)
C16 N2 C4 C5 -171.80(13)
Sc N2 C4 C5 12.1(2)
C16 N2 C4 C3 8.7(2)
Sc N2 C4 C3 -167.49(11)
C2 C3 C4 N2 174.04(15)
C2 C3 C4 C5 -5.5(2)
N2 C4 C5 C6 -173.39(14)
C3 C4 C5 C6 6.2(2)
N2 C4 C5 C7 10.8(2)
C3 C4 C5 C7 -169.63(14)
C2 C1 C6 C5 -1.8(3)
C4 C5 C6 C1 -2.7(2)
C7 C5 C6 C1 173.24(16)
C9 N1 C7 O1 -6.82(17)
Sc N1 C7 O1 154.93(10)
C9 N1 C7 C5 170.25(14)
Sc N1 C7 C5 -28.0(2)
C8 O1 C7 N1 -9.44(19)
C8 O1 C7 C5 173.10(14)
C6 C5 C7 N1 -177.32(15)
C4 C5 C7 N1 -1.4(2)
C6 C5 C7 O1 -0.2(2)
C4 C5 C7 O1 175.66(13)
C7 O1 C8 C9 20.7(2)
C7 N1 C9 C10 -100.47(17)
Sc N1 C9 C10 97.91(16)
C7 N1 C9 C8 18.87(17)
Sc N1 C9 C8 -142.75(12)
O1 C8 C9 N1 -23.62(19)
O1 C8 C9 C10 94.65(19)
C16 C12 C13 C14 -0.3(2)
C18 C12 C13 C14 178.15(16)
C12 C13 C14 C15 -0.6(3)
C13 C14 C15 C11 -0.1(3)
C16 C11 C15 C14 1.7(2)
C17 C11 C15 C14 -176.90(18)
C15 C11 C16 C12 -2.6(2)
C17 C11 C16 C12 176.02(15)
C15 C11 C16 N2 177.23(13)
C17 C11 C16 N2 -4.2(2)
C13 C12 C16 C11 1.9(2)
C18 C12 C16 C11 -176.52(14)
C13 C12 C16 N2 -177.91(13)
C18 C12 C16 N2 3.6(2)
C4 N2 C16 C11 94.39(15)
Sc N2 C16 C11 -88.75(13)
C4 N2 C16 C12 -85.78(16)
Sc N2 C16 C12 91.08(13)
C22 O2 C19 C20A -8.4(3)
Sc O2 C19 C20A 164.8(2)
C22 O2 C19 C20 14.2(3)
Sc O2 C19 C20 -172.6(3)
O2 C19 C20 C21 -31.4(6)
C20A C19 C20 C21 69.7(15)
C19 C20 C21 C22 36.4(7)
C19 O2 C22 C21 8.6(3)
Sc O2 C22 C21 -164.5(3)
C19 O2 C22 C21A -21.0(3)
Sc O2 C22 C21A 165.8(2)
C20 C21 C22 O2 -27.9(6)
C20 C21 C22 C21A 55.6(6)
C30 Si1 C24 Sc -127.88(12)
C27 Si1 C24 Sc -11.14(18)
C29 Si1 C24 Sc 110.16(14)
N2 Sc C24 Si1 3.44(13)
N1 Sc C24 Si1 79.11(10)
O2 Sc C24 Si1 -94.60(10)
C28 Sc C24 Si1 174.61(9)
C26 Si2 C28 Sc -61.33(14)
C25 Si2 C28 Sc 178.48(9)
C23 Si2 C28 Sc 59.12(13)
N2 Sc C28 Si2 -171.90(7)
N1 Sc C28 Si2 105.82(9)
O2 Sc C28 Si2 -75.41(9)
C24 Sc C28 Si2 16.22(11)
O2 C19 C20A C21A 33.6(4)
C20 C19 C20A C21A -51.3(14)
O2 C22 C21A C20A 41.7(4)
C21 C22 C21A C20A -62.4(7)
C19 C20A C21A C22 -45.7(5)
